data_2240459
loop_
_publ_author_name
'Davaasuren, Bambar'
'Padhy, Harihara'
'Rothenberger, Alexander'

_publ_section_title
;
 Crystal structure of
 trichlorido(4'-ferrocenyl-2,2':6',2''-terpyridine-\k^3^<i>N</i>,<i>N</i>',<i>N</i>'')iridium(III)
 acetonitrile disolvate
;
_journal_coeditor_code WM5126
_journal_issue 3
_journal_name_full 'Acta Crystallographica Section E'
_journal_page_first m69
_journal_page_last m70
_journal_paper_doi 10.1107/S2056989015003473
_journal_volume 71
_journal_year 2015
_chemical_formula_iupac '[Fe Ir (C5 H5) (C20 H14 N3) Cl3], 2C2 H3 N'
_chemical_formula_moiety 'C25 H19 Cl3 Fe Ir N3, 2(C2 H3 N)'
_chemical_formula_sum 'C29 H25 Cl3 Fe Ir N5'
_chemical_formula_weight 797.94
_chemical_name_systematic
;
Trichlorido(4'-ferrocenyl-2,2':6',2''-terpyridine-\k^3^<i>N</i>,<i>N</i>',<i>N</i>'')iridium(III) acetonitrile disolvate
;
_space_group_crystal_system monoclinic
_space_group_IT_number 14
_space_group_name_Hall '-P 2yab'
_space_group_name_H-M_alt 'P 1 21/a 1'
_symmetry_space_group_name_Hall '-P 2yab'
_symmetry_space_group_name_H-M 'P 1 21/a 1'
_atom_sites_solution_hydrogens geom
_audit_creation_method SHELXL-2013
_cell_angle_alpha 90
_cell_angle_beta 105.974(5)
_cell_angle_gamma 90
_cell_formula_units_Z 4
_cell_length_a 11.557(5)
_cell_length_b 21.663(5)
_cell_length_c 11.579(5)
_cell_measurement_reflns_used 9378
_cell_measurement_temperature 150(2)
_cell_measurement_theta_max 29.29
_cell_measurement_theta_min 1.82
_cell_volume 2787.0(18)
_computing_cell_refinement
;
<i>X-AREA</i> (Stoe, 2013)
;
_computing_data_collection
;
<i>X-AREA</i> (Stoe, 2013)
;
_computing_data_reduction
;
<i>X-AREA</i> (Stoe, 2013)
;
_computing_molecular_graphics
;
DIAMOND (Brandenburg, 2006)
;
_computing_publication_material 'SHELXL (Sheldrick, <i>b</i>)'
_computing_structure_refinement
;
SHELXL (Sheldrick, 2015<i>b</i>)
;
_computing_structure_solution
;
SHELXT (Sheldrick, 2015<i>a</i>)
;
_diffrn_ambient_temperature 150(2)
_diffrn_detector_area_resol_mean 6.67
_diffrn_measured_fraction_theta_full 0.994
_diffrn_measured_fraction_theta_max 0.973
_diffrn_measurement_device_type 'STOE IPDS 2'
_diffrn_measurement_method 'rotation method'
_diffrn_radiation_type MoK\a
_diffrn_radiation_wavelength 0.71073
_diffrn_reflns_av_R_equivalents 0.0685
_diffrn_reflns_limit_h_max 15
_diffrn_reflns_limit_h_min -15
_diffrn_reflns_limit_k_max 29
_diffrn_reflns_limit_k_min -28
_diffrn_reflns_limit_l_max 15
_diffrn_reflns_limit_l_min -15
_diffrn_reflns_number 26757
_diffrn_reflns_theta_full 25.000
_diffrn_reflns_theta_max 29.241
_diffrn_reflns_theta_min 1.829
_exptl_absorpt_coefficient_mu 5.608
_exptl_absorpt_correction_T_max 0.3896
_exptl_absorpt_correction_T_min 0.3483
_exptl_absorpt_correction_type numerical
_exptl_absorpt_process_details
;
(<i>X-AREA</i> and <i>X-RED32</i>; Stoe, 2013)
;
_exptl_crystal_colour dark-violet
_exptl_crystal_density_diffrn 1.902
_exptl_crystal_description block
_exptl_crystal_F_000 1552
_exptl_crystal_size_max 0.300
_exptl_crystal_size_mid 0.233
_exptl_crystal_size_min 0.200
_refine_diff_density_max 1.105
_refine_diff_density_min -1.097
_refine_ls_extinction_method none
_refine_ls_goodness_of_fit_ref 1.019
_refine_ls_hydrogen_treatment constr
_refine_ls_matrix_type full
_refine_ls_number_parameters 354
_refine_ls_number_reflns 7374
_refine_ls_number_restraints 0
_refine_ls_restrained_S_all 1.019
_refine_ls_R_factor_all 0.0666
_refine_ls_R_factor_gt 0.0359
_refine_ls_shift/su_max 0.001
_refine_ls_shift/su_mean 0.000
_refine_ls_structure_factor_coef Fsqd
_refine_ls_weighting_details 'w=1/[\s^2^(Fo^2^)+(0.0322P)^2^+2.6254P] where P=(Fo^2^+2Fc^2^)/3'
_refine_ls_weighting_scheme calc
_refine_ls_wR_factor_gt 0.0661
_refine_ls_wR_factor_ref 0.0758
_reflns_number_gt 5312
_reflns_number_total 7374
_reflns_threshold_expression 'I > 2\s(I)'
_cod_data_source_file wm5126sup1.cf
_cod_data_source_block I
_cod_database_code 2240459
_cod_database_fobs_code 2240459
_shelx_space_group_comment
;
The symmetry employed for this shelxl refinement is uniquely defined
by the following loop, which should always be used as a source of
symmetry information in preference to the above space-group names.
They are only intended as comments.
;
_shelx_estimated_absorpt_t_min 0.284
_shelx_estimated_absorpt_t_max 0.400

loop_
_space_group_symop_operation_xyz
'x, y, z'
'-x+1/2, y+1/2, -z'
'-x, -y, -z'
'x-1/2, -y-1/2, z'

loop_
_atom_site_type_symbol
_atom_site_label
_atom_site_fract_x
_atom_site_fract_y
_atom_site_fract_z
_atom_site_U_iso_or_equiv
_atom_site_adp_type
_atom_site_calc_flag
_atom_site_occupancy
Ir Ir1 0.26476(2) 0.10206(2) 0.12149(2) 0.02014(5) Uani d 1
Fe Fe1 0.62436(7) 0.19070(3) -0.31981(7) 0.02452(15) Uani d 1
Cl Cl1 0.13455(12) 0.07759(6) 0.24188(13) 0.0293(3) Uani d 1
Cl Cl2 0.42892(11) 0.05633(6) 0.26314(11) 0.0261(2) Uani d 1
Cl Cl3 0.10318(12) 0.14691(6) -0.02370(12) 0.0277(3) Uani d 1
N N1 0.2392(8) 0.1022(4) -0.3477(7) 0.083(3) Uani d 1
N N2 0.3740(4) 0.12151(18) 0.0261(4) 0.0213(8) Uani d 1
N N3 0.2439(4) 0.02408(18) 0.0187(4) 0.0229(8) Uani d 1
N N4 0.3233(4) 0.18687(18) 0.1925(4) 0.0217(8) Uani d 1
N N5 0.1880(7) -0.0828(3) -0.4257(6) 0.0595(17) Uani d 1
C C1 0.6807(5) 0.1118(2) -0.2268(5) 0.0264(10) Uani d 1
H H1 0.6479 0.0695 -0.2495 0.032 Uiso calc 1
C C2 0.3395(5) 0.2744(2) 0.3209(5) 0.0282(11) Uani d 1
H H2 0.3156 0.2952 0.3828 0.034 Uiso calc 1
C C3 0.3169(4) 0.0234(2) -0.0569(5) 0.0219(9) Uani d 1
C C4 0.6388(5) 0.1554(2) -0.1528(5) 0.0235(10) Uani d 1
C C5 0.4361(4) 0.1751(2) 0.0470(5) 0.0221(10) Uani d 1
C C6 0.4562(5) 0.2697(2) 0.1801(5) 0.0253(10) Uani d 1
H H6 0.5133 0.2875 0.1446 0.030 Uiso calc 1
C C7 0.3932(5) 0.0789(2) -0.0515(5) 0.0224(10) Uani d 1
C C8 0.4053(5) 0.2128(2) 0.1420(5) 0.0222(10) Uani d 1
C C9 0.0512(8) 0.0476(4) -0.3117(9) 0.064(2) Uani d 1
H H9A -0.0203 0.0576 -0.3772 0.095 Uiso calc 1
H H9B 0.0399 0.0620 -0.2354 0.095 Uiso calc 1
H H9C 0.0634 0.0028 -0.3083 0.095 Uiso calc 1
C C10 0.4768(5) 0.0895(2) -0.1144(5) 0.0234(10) Uani d 1
H H10 0.4892 0.0599 -0.1703 0.028 Uiso calc 1
C C11 0.5210(5) 0.1880(2) -0.0131(5) 0.0236(10) Uani d 1
H H11 0.5639 0.2259 0.0006 0.028 Uiso calc 1
C C12 0.7121(5) 0.2094(2) -0.1450(5) 0.0275(11) Uani d 1
H H12 0.7035 0.2482 -0.1012 0.033 Uiso calc 1
C C13 0.5157(6) 0.2642(2) -0.3859(6) 0.0341(13) Uani d 1
H H13 0.5050 0.3018 -0.3399 0.041 Uiso calc 1
C C14 0.1662(5) -0.0745(2) -0.0555(5) 0.0313(12) Uani d 1
H H14 0.1132 -0.1079 -0.0543 0.038 Uiso calc 1
C C15 0.5438(5) 0.1451(2) -0.0944(5) 0.0228(10) Uani d 1
C C16 0.7782(5) 0.1396(3) -0.2599(5) 0.0320(12) Uani d 1
H H16 0.8245 0.1203 -0.3119 0.038 Uiso calc 1
C C17 0.1695(5) -0.0228(2) 0.0186(5) 0.0253(10) Uani d 1
H H17 0.1177 -0.0213 0.0696 0.030 Uiso calc 1
C C18 0.4226(5) 0.3002(2) 0.2706(5) 0.0277(11) Uani d 1
H H18 0.4571 0.3392 0.2980 0.033 Uiso calc 1
C C19 0.3176(5) -0.0262(2) -0.1311(5) 0.0252(10) Uani d 1
H H19 0.3692 -0.0265 -0.1824 0.030 Uiso calc 1
C C20 0.2910(5) 0.2170(2) 0.2793(5) 0.0267(10) Uani d 1
H H20 0.2334 0.1988 0.3137 0.032 Uiso calc 1
C C21 0.7980(5) 0.1994(3) -0.2092(5) 0.0332(12) Uani d 1
H H21 0.8599 0.2297 -0.2192 0.040 Uiso calc 1
C C22 0.4898(6) 0.1674(3) -0.4711(5) 0.0347(13) Uani d 1
H H22 0.4583 0.1249 -0.4947 0.042 Uiso calc 1
C C23 0.6027(6) 0.2562(3) -0.4513(6) 0.0365(13) Uani d 1
H H23 0.6641 0.2872 -0.4594 0.044 Uiso calc 1
C C24 0.3273(8) -0.0102(4) -0.5027(7) 0.058(2) Uani d 1
H H24A 0.2789 0.0110 -0.5746 0.088 Uiso calc 1
H H24B 0.3902 -0.0346 -0.5233 0.088 Uiso calc 1
H H24C 0.3646 0.0204 -0.4414 0.088 Uiso calc 1
C C25 0.4470(5) 0.2092(3) -0.3980(6) 0.0348(13) Uani d 1
H H25 0.3794 0.2013 -0.3614 0.042 Uiso calc 1
C C26 0.2412(5) -0.0762(2) -0.1299(6) 0.0291(11) Uani d 1
H H26 0.2409 -0.1110 -0.1799 0.035 Uiso calc 1
C C27 0.5857(6) 0.1966(3) -0.5037(5) 0.0358(13) Uani d 1
H H27 0.6343 0.1780 -0.5542 0.043 Uiso calc 1
C C28 0.2512(7) -0.0504(3) -0.4568(6) 0.0462(16) Uani d 1
C C29 0.1552(8) 0.0774(4) -0.3329(8) 0.057(2) Uani d 1

loop_
_atom_site_aniso_label
_atom_site_aniso_U_11
_atom_site_aniso_U_22
_atom_site_aniso_U_33
_atom_site_aniso_U_12
_atom_site_aniso_U_13
_atom_site_aniso_U_23
Ir1 0.02160(8) 0.01507(7) 0.02675(8) 0.00012(8) 0.01168(6) 0.00098(8)
Fe1 0.0263(4) 0.0222(3) 0.0289(4) 0.0001(3) 0.0140(3) 0.0010(3)
Cl1 0.0290(6) 0.0285(6) 0.0366(7) 0.0003(5) 0.0193(6) 0.0053(5)
Cl2 0.0270(6) 0.0230(5) 0.0295(6) 0.0024(4) 0.0099(5) 0.0016(4)
Cl3 0.0282(6) 0.0231(5) 0.0330(6) 0.0048(5) 0.0102(5) 0.0033(5)
N1 0.089(6) 0.081(5) 0.073(5) -0.031(5) 0.013(4) 0.022(5)
N2 0.022(2) 0.0174(17) 0.026(2) 0.0003(14) 0.0098(17) 0.0027(15)
N3 0.026(2) 0.0193(18) 0.026(2) -0.0014(16) 0.0117(18) -0.0014(16)
N4 0.025(2) 0.0174(18) 0.026(2) -0.0037(15) 0.0130(17) -0.0025(15)
N5 0.074(5) 0.048(3) 0.060(4) -0.007(3) 0.026(4) 0.010(3)
C1 0.028(2) 0.025(3) 0.030(2) 0.0002(19) 0.013(2) -0.0027(19)
C2 0.039(3) 0.019(2) 0.028(3) 0.007(2) 0.013(2) 0.0005(19)
C3 0.022(2) 0.017(2) 0.028(2) 0.0016(17) 0.010(2) 0.0019(18)
C4 0.028(2) 0.020(2) 0.026(2) 0.0006(19) 0.014(2) -0.0013(18)
C5 0.024(2) 0.0145(19) 0.029(2) -0.0016(17) 0.010(2) 0.0037(17)
C6 0.029(3) 0.016(2) 0.032(3) 0.0013(18) 0.012(2) 0.0012(19)
C7 0.024(2) 0.019(2) 0.027(2) 0.0020(18) 0.012(2) 0.0027(18)
C8 0.026(2) 0.0145(19) 0.027(2) -0.0001(17) 0.009(2) 0.0007(17)
C9 0.051(4) 0.057(5) 0.082(6) 0.009(4) 0.016(4) 0.002(4)
C10 0.027(2) 0.019(2) 0.028(2) 0.0011(17) 0.012(2) -0.0010(17)
C11 0.023(2) 0.018(2) 0.031(3) -0.0020(18) 0.009(2) 0.0004(19)
C12 0.027(3) 0.026(2) 0.031(3) -0.0046(19) 0.010(2) -0.004(2)
C13 0.042(3) 0.019(2) 0.042(3) 0.007(2) 0.013(3) 0.005(2)
C14 0.036(3) 0.019(2) 0.038(3) -0.014(2) 0.008(3) -0.004(2)
C15 0.026(2) 0.020(2) 0.025(2) 0.0009(18) 0.011(2) 0.0032(18)
C16 0.029(3) 0.037(3) 0.036(3) 0.006(2) 0.018(2) 0.002(2)
C17 0.023(2) 0.022(2) 0.033(3) -0.0022(19) 0.012(2) 0.005(2)
C18 0.031(3) 0.021(2) 0.031(3) 0.0035(19) 0.009(2) 0.0012(19)
C19 0.028(3) 0.020(2) 0.030(3) -0.0042(19) 0.010(2) -0.0033(19)
C20 0.029(3) 0.024(2) 0.032(3) 0.000(2) 0.016(2) 0.000(2)
C21 0.027(3) 0.042(3) 0.033(3) -0.003(2) 0.012(2) -0.002(2)
C22 0.038(3) 0.031(3) 0.034(3) 0.001(2) 0.006(3) 0.000(2)
C23 0.037(3) 0.034(3) 0.039(3) -0.002(2) 0.011(3) 0.015(2)
C24 0.058(5) 0.067(5) 0.054(4) 0.008(4) 0.023(4) 0.025(4)
C25 0.030(3) 0.036(3) 0.041(3) 0.001(2) 0.015(3) 0.006(2)
C26 0.032(3) 0.020(2) 0.034(3) -0.004(2) 0.007(2) -0.005(2)
C27 0.043(3) 0.044(3) 0.024(3) 0.010(3) 0.014(3) 0.005(2)
C28 0.055(4) 0.049(4) 0.036(3) 0.007(3) 0.013(3) 0.004(3)
C29 0.060(5) 0.042(4) 0.069(5) 0.009(4) 0.018(4) 0.005(4)

loop_
_atom_type_symbol
_atom_type_description
_atom_type_scat_dispersion_real
_atom_type_scat_dispersion_imag
_atom_type_scat_source
C C 0.0033 0.0016 'International Tables Vol C Tables 4.2.6.8 and 6.1.1.4'
H H 0.0000 0.0000 'International Tables Vol C Tables 4.2.6.8 and 6.1.1.4'
Cl Cl 0.1484 0.1585 'International Tables Vol C Tables 4.2.6.8 and 6.1.1.4'
Fe Fe 0.3463 0.8444 'International Tables Vol C Tables 4.2.6.8 and 6.1.1.4'
Ir Ir -1.4442 7.9887 'International Tables Vol C Tables 4.2.6.8 and 6.1.1.4'
N N 0.0061 0.0033 'International Tables Vol C Tables 4.2.6.8 and 6.1.1.4'

loop_
_geom_angle_atom_site_label_1
_geom_angle_atom_site_label_2
_geom_angle_atom_site_label_3
_geom_angle
N2 Ir1 N3 80.72(17)
N2 Ir1 N4 80.75(17)
N3 Ir1 N4 161.46(17)
N2 Ir1 Cl3 90.93(13)
N3 Ir1 Cl3 88.97(13)
N4 Ir1 Cl3 91.49(12)
N2 Ir1 Cl2 87.84(13)
N3 Ir1 Cl2 90.07(13)
N4 Ir1 Cl2 89.08(12)
Cl3 Ir1 Cl2 178.55(5)
N2 Ir1 Cl1 178.77(13)
N3 Ir1 Cl1 99.50(13)
N4 Ir1 Cl1 99.03(12)
Cl3 Ir1 Cl1 90.29(6)
Cl2 Ir1 Cl1 90.94(6)
C1 Fe1 C12 69.0(2)
C1 Fe1 C25 122.5(2)
C12 Fe1 C25 124.4(2)
C1 Fe1 C13 158.4(2)
C12 Fe1 C13 107.7(2)
C25 Fe1 C13 40.6(2)
C1 Fe1 C4 41.56(19)
C12 Fe1 C4 41.1(2)
C25 Fe1 C4 107.7(2)
C13 Fe1 C4 121.9(2)
C1 Fe1 C23 159.2(2)
C12 Fe1 C23 121.7(2)
C25 Fe1 C23 68.3(2)
C13 Fe1 C23 40.8(3)
C4 Fe1 C23 157.7(2)
C1 Fe1 C16 40.8(2)
C12 Fe1 C16 67.9(2)
C25 Fe1 C16 158.4(2)
C13 Fe1 C16 159.4(2)
C4 Fe1 C16 68.9(2)
C23 Fe1 C16 123.0(3)
C1 Fe1 C27 123.3(2)
C12 Fe1 C27 157.3(2)
C25 Fe1 C27 67.8(3)
C13 Fe1 C27 68.1(2)
C4 Fe1 C27 160.3(2)
C23 Fe1 C27 40.4(3)
C16 Fe1 C27 107.8(2)
C1 Fe1 C22 107.6(2)
C12 Fe1 C22 161.0(2)
C25 Fe1 C22 40.5(2)
C13 Fe1 C22 68.2(2)
C4 Fe1 C22 124.0(2)
C23 Fe1 C22 68.1(2)
C16 Fe1 C22 122.6(2)
C27 Fe1 C22 40.2(3)
C1 Fe1 C21 68.5(2)
C12 Fe1 C21 40.1(2)
C25 Fe1 C21 160.2(2)
C13 Fe1 C21 123.5(2)
C4 Fe1 C21 68.6(2)
C23 Fe1 C21 107.2(2)
C16 Fe1 C21 40.2(2)
C27 Fe1 C21 122.2(3)
C22 Fe1 C21 157.6(2)
C7 N2 C5 122.1(4)
C7 N2 Ir1 118.9(3)
C5 N2 Ir1 118.8(3)
C17 N3 C3 120.0(4)
C17 N3 Ir1 127.2(4)
C3 N3 Ir1 112.7(3)
C20 N4 C8 119.6(4)
C20 N4 Ir1 127.6(3)
C8 N4 Ir1 112.8(3)
C16 C1 C4 107.7(5)
C16 C1 Fe1 70.3(3)
C4 C1 Fe1 69.8(3)
C16 C1 H1 126.1
C4 C1 H1 126.1
Fe1 C1 H1 126.1
C18 C2 C20 118.6(5)
C18 C2 H2 120.7
C20 C2 H2 120.7
N3 C3 C19 121.2(4)
N3 C3 C7 115.3(4)
C19 C3 C7 123.5(5)
C12 C4 C1 106.4(5)
C12 C4 C15 127.2(5)
C1 C4 C15 126.4(4)
C12 C4 Fe1 69.3(3)
C1 C4 Fe1 68.7(3)
C15 C4 Fe1 128.4(4)
N2 C5 C11 120.0(5)
N2 C5 C8 112.3(4)
C11 C5 C8 127.6(4)
C18 C6 C8 119.0(5)
C18 C6 H6 120.5
C8 C6 H6 120.5
N2 C7 C10 120.4(4)
N2 C7 C3 112.2(4)
C10 C7 C3 127.4(5)
N4 C8 C6 120.9(5)
N4 C8 C5 115.3(4)
C6 C8 C5 123.8(5)
C29 C9 H9A 109.5
C29 C9 H9B 109.5
H9A C9 H9B 109.5
C29 C9 H9C 109.5
H9A C9 H9C 109.5
H9B C9 H9C 109.5
C7 C10 C15 119.1(5)
C7 C10 H10 120.5
C15 C10 H10 120.5
C5 C11 C15 119.8(4)
C5 C11 H11 120.1
C15 C11 H11 120.1
C21 C12 C4 109.3(5)
C21 C12 Fe1 71.1(3)
C4 C12 Fe1 69.6(3)
C21 C12 H12 125.3
C4 C12 H12 125.3
Fe1 C12 H12 125.3
C25 C13 C23 107.7(5)
C25 C13 Fe1 69.7(3)
C23 C13 Fe1 69.8(3)
C25 C13 H13 126.1
C23 C13 H13 126.1
Fe1 C13 H13 126.1
C26 C14 C17 119.1(5)
C26 C14 H14 120.5
C17 C14 H14 120.5
C11 C15 C10 118.7(5)
C11 C15 C4 121.1(4)
C10 C15 C4 120.2(4)
C21 C16 C1 109.0(5)
C21 C16 Fe1 70.8(3)
C1 C16 Fe1 68.9(3)
C21 C16 H16 125.5
C1 C16 H16 125.5
Fe1 C16 H16 125.5
N3 C17 C14 121.2(5)
N3 C17 H17 119.4
C14 C17 H17 119.4
C2 C18 C6 120.2(5)
C2 C18 H18 119.9
C6 C18 H18 119.9
C3 C19 C26 119.0(5)
C3 C19 H19 120.5
C26 C19 H19 120.5
N4 C20 C2 121.8(5)
N4 C20 H20 119.1
C2 C20 H20 119.1
C12 C21 C16 107.6(5)
C12 C21 Fe1 68.7(3)
C16 C21 Fe1 69.0(3)
C12 C21 H21 126.2
C16 C21 H21 126.2
Fe1 C21 H21 126.2
C27 C22 C25 107.6(5)
C27 C22 Fe1 69.8(3)
C25 C22 Fe1 69.0(3)
C27 C22 H22 126.2
C25 C22 H22 126.2
Fe1 C22 H22 126.2
C27 C23 C13 107.6(5)
C27 C23 Fe1 70.2(3)
C13 C23 Fe1 69.4(3)
C27 C23 H23 126.2
C13 C23 H23 126.2
Fe1 C23 H23 126.2
C28 C24 H24A 109.5
C28 C24 H24B 109.5
H24A C24 H24B 109.5
C28 C24 H24C 109.5
H24A C24 H24C 109.5
H24B C24 H24C 109.5
C13 C25 C22 108.5(5)
C13 C25 Fe1 69.7(3)
C22 C25 Fe1 70.5(3)
C13 C25 H25 125.8
C22 C25 H25 125.8
Fe1 C25 H25 125.8
C14 C26 C19 119.5(5)
C14 C26 H26 120.3
C19 C26 H26 120.3
C22 C27 C23 108.6(5)
C22 C27 Fe1 70.0(3)
C23 C27 Fe1 69.4(3)
C22 C27 H27 125.7
C23 C27 H27 125.7
Fe1 C27 H27 125.7
N5 C28 C24 176.8(8)
N1 C29 C9 178.6(11)

loop_
_geom_bond_atom_site_label_1
_geom_bond_atom_site_label_2
_geom_bond_distance
Ir1 N2 1.939(4)
Ir1 N3 2.042(4)
Ir1 N4 2.050(4)
Ir1 Cl3 2.3516(14)
Ir1 Cl2 2.3575(14)
Ir1 Cl1 2.3756(15)
Fe1 C1 2.029(5)
Fe1 C12 2.040(5)
Fe1 C25 2.040(6)
Fe1 C13 2.041(5)
Fe1 C4 2.044(5)
Fe1 C23 2.046(6)
Fe1 C16 2.047(6)
Fe1 C27 2.056(6)
Fe1 C22 2.059(6)
Fe1 C21 2.071(6)
N1 C29 1.163(11)
N2 C7 1.349(6)
N2 C5 1.351(6)
N3 C17 1.331(6)
N3 C3 1.372(7)
N4 C20 1.334(7)
N4 C8 1.364(6)
N5 C28 1.142(10)
C1 C16 1.420(8)
C1 C4 1.445(7)
C1 H1 1.0000
C2 C18 1.372(8)
C2 C20 1.395(7)
C2 H2 0.9500
C3 C19 1.377(7)
C3 C7 1.483(7)
C4 C12 1.433(7)
C4 C15 1.457(7)
C5 C11 1.379(7)
C5 C8 1.489(7)
C6 C18 1.382(8)
C6 C8 1.386(7)
C6 H6 0.9500
C7 C10 1.379(7)
C9 C29 1.444(12)
C9 H9A 0.9800
C9 H9B 0.9800
C9 H9C 0.9800
C10 C15 1.416(7)
C10 H10 0.9500
C11 C15 1.398(7)
C11 H11 0.9500
C12 C21 1.411(8)
C12 H12 1.0000
C13 C25 1.416(8)
C13 C23 1.426(9)
C13 H13 1.0000
C14 C26 1.380(9)
C14 C17 1.405(7)
C14 H14 0.9500
C16 C21 1.416(8)
C16 H16 1.0000
C17 H17 0.9500
C18 H18 0.9500
C19 C26 1.400(7)
C19 H19 0.9500
C20 H20 0.9500
C21 H21 1.0000
C22 C27 1.415(9)
C22 C25 1.419(8)
C22 H22 1.0000
C23 C27 1.417(9)
C23 H23 1.0000
C24 C28 1.438(11)
C24 H24A 0.9800
C24 H24B 0.9800
C24 H24C 0.9800
C25 H25 1.0000
C26 H26 0.9500
C27 H27 1.0000

loop_
_geom_hbond_atom_site_label_D
_geom_hbond_atom_site_label_H
_geom_hbond_atom_site_label_A
_geom_hbond_site_symmetry_A
_geom_hbond_distance_DH
_geom_hbond_distance_HA
_geom_hbond_distance_DA
_geom_hbond_angle_DHA
C12 H12 Cl3 4_665 0.98 2.83 3.771(5) 162
C24 H24A Cl1 1_554 0.95 2.75 3.701(9) 174
C6 H6 Cl3 4_665 0.95 2.83 3.731(6) 158.8
C9 H9B Cl3 . 0.98 2.99 3.875(10) 150.8
C11 H11 Cl3 4_665 0.95 2.82 3.711(5) 156.8
C17 H17 Cl1 . 0.95 2.90 3.486(6) 121.2
C20 H20 Cl1 . 0.95 2.89 3.484(5) 121.5
C24 H24A Cl1 1_554 0.98 2.73 3.701(8) 173.7
C19 H19 Cl2 3_655 0.95 2.82 3.716(6) 158.1
